data_4071533
loop_
_publ_author_name
'Jiang, Annie J.'
'Schrock, Richard R.'
'M\"uller, Peter'

_publ_section_title
;
 Cationic Molybdenum Imido Alkylidene Complexes
;
_journal_issue 17
_journal_name_full Organometallics
_journal_page_first 4428
_journal_paper_doi 10.1021/om800209b
_journal_volume 27
_journal_year 2008
_chemical_formula_sum 'C60 H60 B Cl2 F30 Mo N O4'
_chemical_formula_weight 1606.74
_chemical_name_systematic
; 
 ? 
;
_space_group_IT_number 2
_symmetry_space_group_name_Hall '-P 1'
_symmetry_space_group_name_H-M 'P -1'
_atom_sites_solution_hydrogens geom
_atom_sites_solution_primary direct
_atom_sites_solution_secondary difmap
_audit_creation_method SHELXL-97
_cell_angle_alpha 89.3430(10)
_cell_angle_beta 75.4770(10)
_cell_angle_gamma 85.3940(10)
_cell_formula_units_Z 2
_cell_length_a 12.9370(4)
_cell_length_b 12.9705(4)
_cell_length_c 22.1851(7)
_cell_measurement_temperature 100(2)
_cell_volume 3591.91(19)
_computing_structure_refinement 'SHELXL-97 (Sheldrick, 1997)'
_computing_structure_solution 'SHELXS-97 (Sheldrick, 1990)'
_diffrn_ambient_temperature 100(2)
_diffrn_measured_fraction_theta_full 0.997
_diffrn_measured_fraction_theta_max 0.997
_diffrn_radiation_monochromator graphite
_diffrn_radiation_source 'fine-focus sealed tube'
_diffrn_radiation_type MoK\a
_diffrn_radiation_wavelength 0.71073
_diffrn_reflns_av_R_equivalents 0.0313
_diffrn_reflns_av_sigmaI/netI 0.0289
_diffrn_reflns_limit_h_max 17
_diffrn_reflns_limit_h_min -17
_diffrn_reflns_limit_k_max 18
_diffrn_reflns_limit_k_min -18
_diffrn_reflns_limit_l_max 30
_diffrn_reflns_limit_l_min -30
_diffrn_reflns_number 80936
_diffrn_reflns_theta_full 29.57
_diffrn_reflns_theta_max 29.57
_diffrn_reflns_theta_min 0.95
_exptl_absorpt_coefficient_mu 0.378
_exptl_absorpt_correction_T_max 0.9283
_exptl_absorpt_correction_T_min 0.8951
_exptl_crystal_density_diffrn 1.486
_exptl_crystal_density_method 'not measured'
_exptl_crystal_F_000 1620
_exptl_crystal_size_max 0.30
_exptl_crystal_size_mid 0.25
_exptl_crystal_size_min 0.20
_refine_diff_density_max 3.141
_refine_diff_density_min -1.343
_refine_diff_density_rms 0.108
_refine_ls_extinction_method none
_refine_ls_goodness_of_fit_ref 1.060
_refine_ls_hydrogen_treatment mixed
_refine_ls_matrix_type full
_refine_ls_number_parameters 1194
_refine_ls_number_reflns 20089
_refine_ls_number_restraints 2831
_refine_ls_restrained_S_all 1.027
_refine_ls_R_factor_all 0.0625
_refine_ls_R_factor_gt 0.0525
_refine_ls_shift/su_max 0.002
_refine_ls_shift/su_mean 0.000
_refine_ls_structure_factor_coef Fsqd
_refine_ls_weighting_details 'calc w=1/[\s^2^(Fo^2^)+(0.0827P)^2^+5.7968P] where P=(Fo^2^+2Fc^2^)/3'
_refine_ls_weighting_scheme calc
_refine_ls_wR_factor_gt 0.1489
_refine_ls_wR_factor_ref 0.1575
_reflns_number_gt 17051
_reflns_number_total 20089
_reflns_threshold_expression >2sigma(I)
_cod_data_source_file om800209b-file005.cif
_cod_data_source_block 07029
_cod_database_code 4071533

loop_
_symmetry_equiv_pos_as_xyz
'x, y, z'
'-x, -y, -z'

loop_
_atom_site_label
_atom_site_type_symbol
_atom_site_fract_x
_atom_site_fract_y
_atom_site_fract_z
_atom_site_U_iso_or_equiv
_atom_site_adp_type
_atom_site_occupancy
_atom_site_symmetry_multiplicity
_atom_site_calc_flag
_atom_site_refinement_flags
_atom_site_disorder_assembly
_atom_site_disorder_group
Mo1 Mo 0.587802(15) 0.806645(14) 0.702274(9) 0.01604(6) Uani 1 1 d . . .
O1 O 0.51893(16) 0.78547(14) 0.63159(8) 0.0256(4) Uani 1 1 d U . .
C3 C 0.5095(3) 0.7491(2) 0.57509(13) 0.0332(6) Uani 1 1 d U A .
C4 C 0.5695(4) 0.8189(3) 0.52303(15) 0.0534(10) Uani 1 1 d DU . .
F41 F 0.5458(14) 0.9212(7) 0.5304(9) 0.058(3) Uani 0.57(6) 1 d PDU A 1
F42 F 0.544(3) 0.7959(17) 0.4694(7) 0.082(4) Uani 0.57(6) 1 d PDU A 1
F43 F 0.6750(8) 0.8037(17) 0.5178(11) 0.052(2) Uani 0.57(6) 1 d PDU A 1
F41A F 0.5710(17) 0.791(2) 0.4644(6) 0.057(3) Uani 0.43(6) 1 d PDU A 2
F42A F 0.6710(12) 0.822(3) 0.5245(15) 0.064(4) Uani 0.43(6) 1 d PDU A 2
F43A F 0.516(3) 0.9134(14) 0.5354(12) 0.081(5) Uani 0.43(6) 1 d PDU A 2
C5 C 0.3906(4) 0.7546(3) 0.57581(17) 0.0548(9) Uani 1 1 d DU . .
F51 F 0.3539(13) 0.8564(7) 0.5761(7) 0.055(3) Uani 0.52(6) 1 d PDU A 1
F52 F 0.362(3) 0.7120(18) 0.5279(9) 0.069(4) Uani 0.52(6) 1 d PDU A 1
F53 F 0.3303(19) 0.7133(17) 0.6272(8) 0.062(3) Uani 0.52(6) 1 d PDU A 1
F51A F 0.344(2) 0.688(2) 0.6201(9) 0.065(4) Uani 0.48(6) 1 d PDU A 2
F52A F 0.326(3) 0.8416(18) 0.5909(16) 0.093(5) Uani 0.48(6) 1 d PDU A 2
F53A F 0.382(2) 0.716(2) 0.5212(7) 0.053(3) Uani 0.48(6) 1 d PDU A 2
C6 C 0.5557(3) 0.6377(2) 0.55977(14) 0.0408(7) Uani 1 1 d U . .
H6A H 0.6311 0.6312 0.5609 0.061 Uiso 1 1 calc R A .
H6B H 0.5499 0.6192 0.5181 0.061 Uiso 1 1 calc R . .
H6C H 0.5155 0.5912 0.5905 0.061 Uiso 1 1 calc R . .
C1 C 0.6573(2) 0.64440(18) 0.69041(12) 0.0239(5) Uani 1 1 d D . .
H1A H 0.612(2) 0.606(2) 0.6696(13) 0.029 Uiso 1 1 d D . .
H1B H 0.664(3) 0.615(2) 0.7306(10) 0.029 Uiso 1 1 d D . .
C2 C 0.7334(2) 0.70794(19) 0.65540(13) 0.0259(5) Uani 1 1 d D . .
H2A H 0.744(3) 0.712(3) 0.6105(8) 0.031 Uiso 1 1 d D . .
H2B H 0.795(2) 0.719(3) 0.6720(14) 0.031 Uiso 1 1 d D . .
N1 N 0.63843(15) 0.82948(14) 0.76688(9) 0.0162(3) Uani 1 1 d . . .
C11 C 0.67901(17) 0.84424(17) 0.81859(10) 0.0173(4) Uani 1 1 d . . .
C12 C 0.67445(18) 0.76514(18) 0.86386(11) 0.0196(4) Uani 1 1 d . . .
C121 C 0.63244(19) 0.66085(18) 0.85741(11) 0.0211(4) Uani 1 1 d . . .
H12A H 0.5936 0.6662 0.8237 0.025 Uiso 1 1 calc R . .
C122 C 0.5536(2) 0.6289(3) 0.91761(13) 0.0346(6) Uani 1 1 d . . .
H12B H 0.4944 0.6827 0.9297 0.052 Uiso 1 1 calc R . .
H12C H 0.5909 0.6201 0.9509 0.052 Uiso 1 1 calc R . .
H12D H 0.5252 0.5635 0.9105 0.052 Uiso 1 1 calc R . .
C123 C 0.7268(2) 0.5779(2) 0.83777(15) 0.0330(6) Uani 1 1 d . . .
H12E H 0.6992 0.5107 0.8339 0.050 Uiso 1 1 calc R . .
H12F H 0.7682 0.5737 0.8693 0.050 Uiso 1 1 calc R . .
H12G H 0.7730 0.5964 0.7976 0.050 Uiso 1 1 calc R . .
C13 C 0.7142(2) 0.7830(2) 0.91529(12) 0.0249(5) Uani 1 1 d . . .
H13A H 0.7124 0.7305 0.9457 0.030 Uiso 1 1 calc R . .
C14 C 0.7565(2) 0.8757(2) 0.92328(12) 0.0284(5) Uani 1 1 d . . .
H14A H 0.7823 0.8866 0.9590 0.034 Uiso 1 1 calc R . .
C15 C 0.7607(2) 0.9519(2) 0.87880(12) 0.0262(5) Uani 1 1 d . . .
H15A H 0.7899 1.0149 0.8844 0.031 Uiso 1 1 calc R . .
C16 C 0.72315(19) 0.93876(18) 0.82590(11) 0.0205(4) Uani 1 1 d . . .
C161 C 0.7326(2) 1.02520(19) 0.77893(12) 0.0227(4) Uani 1 1 d . . .
H16A H 0.7002 1.0047 0.7448 0.027 Uiso 1 1 calc R . .
C162 C 0.6731(2) 1.1273(2) 0.80835(15) 0.0334(6) Uani 1 1 d . . .
H16B H 0.5976 1.1166 0.8266 0.050 Uiso 1 1 calc R . .
H16C H 0.6783 1.1805 0.7762 0.050 Uiso 1 1 calc R . .
H16D H 0.7056 1.1498 0.8409 0.050 Uiso 1 1 calc R . .
C163 C 0.8510(2) 1.0434(2) 0.75028(14) 0.0331(6) Uani 1 1 d . . .
H16E H 0.8897 0.9787 0.7319 0.050 Uiso 1 1 calc R . .
H16F H 0.8829 1.0671 0.7828 0.050 Uiso 1 1 calc R . .
H16G H 0.8556 1.0961 0.7179 0.050 Uiso 1 1 calc R . .
O2 O 0.46253(14) 0.94050(13) 0.72643(8) 0.0210(3) Uani 1 1 d . . .
C21 C 0.3661(2) 0.9549(2) 0.70282(14) 0.0285(5) Uani 1 1 d . . .
H21A H 0.3219 0.8953 0.7137 0.034 Uiso 1 1 calc R . .
H21B H 0.3854 0.9627 0.6570 0.034 Uiso 1 1 calc R . .
C22 C 0.3060(2) 1.0537(2) 0.73477(15) 0.0328(6) Uani 1 1 d . . .
H22A H 0.2275 1.0500 0.7431 0.039 Uiso 1 1 calc R . .
H22B H 0.3265 1.1151 0.7090 0.039 Uiso 1 1 calc R . .
C23 C 0.3413(2) 1.0575(2) 0.79543(14) 0.0303(6) Uani 1 1 d . . .
H23A H 0.3333 1.1290 0.8121 0.036 Uiso 1 1 calc R . .
H23B H 0.3001 1.0124 0.8274 0.036 Uiso 1 1 calc R . .
C24 C 0.4582(2) 1.01741(19) 0.77475(12) 0.0249(5) Uani 1 1 d . . .
H24A H 0.5037 1.0741 0.7579 0.030 Uiso 1 1 calc R . .
H24B H 0.4828 0.9855 0.8100 0.030 Uiso 1 1 calc R . .
O3 O 0.45229(13) 0.72861(13) 0.75941(8) 0.0200(3) Uani 1 1 d . . .
C31 C 0.38685(19) 0.76991(19) 0.81922(11) 0.0228(4) Uani 1 1 d . . .
H31A H 0.3449 0.8347 0.8132 0.027 Uiso 1 1 calc R . .
H31B H 0.4325 0.7843 0.8474 0.027 Uiso 1 1 calc R . .
C32 C 0.3130(2) 0.6861(2) 0.84592(13) 0.0298(5) Uani 1 1 d . . .
H32A H 0.2419 0.7165 0.8696 0.036 Uiso 1 1 calc R . .
H32B H 0.3443 0.6394 0.8734 0.036 Uiso 1 1 calc R . .
C33 C 0.3048(2) 0.6294(2) 0.78780(14) 0.0301(5) Uani 1 1 d . . .
H33A H 0.2825 0.5586 0.7976 0.036 Uiso 1 1 calc R . .
H33B H 0.2539 0.6676 0.7672 0.036 Uiso 1 1 calc R . .
C34 C 0.4185(2) 0.62735(19) 0.74809(13) 0.0257(5) Uani 1 1 d . . .
H34A H 0.4645 0.5711 0.7610 0.031 Uiso 1 1 calc R . .
H34B H 0.4210 0.6179 0.7035 0.031 Uiso 1 1 calc R . .
O4 O 0.67903(15) 0.92266(13) 0.64267(8) 0.0242(4) Uani 1 1 d . . .
C41 C 0.7950(2) 0.9164(2) 0.61391(13) 0.0299(5) Uani 1 1 d . . .
H41A H 0.8149 0.8633 0.5804 0.036 Uiso 1 1 calc R . .
H41B H 0.8360 0.8990 0.6453 0.036 Uiso 1 1 calc R . .
C42 C 0.8172(3) 1.0240(2) 0.58732(14) 0.0376(7) Uani 1 1 d . . .
H42A H 0.8328 1.0702 0.6186 0.045 Uiso 1 1 calc R . .
H42B H 0.8779 1.0204 0.5498 0.045 Uiso 1 1 calc R . .
C43 C 0.7130(3) 1.0604(2) 0.57137(13) 0.0363(7) Uani 1 1 d . . .
H43A H 0.7076 1.0284 0.5321 0.044 Uiso 1 1 calc R . .
H43B H 0.7053 1.1366 0.5679 0.044 Uiso 1 1 calc R . .
C44 C 0.6306(2) 1.0226(2) 0.62702(13) 0.0300(5) Uani 1 1 d . . .
H44A H 0.6169 1.0719 0.6624 0.036 Uiso 1 1 calc R . .
H44B H 0.5621 1.0138 0.6161 0.036 Uiso 1 1 calc R . .
B1 B 0.07011(19) 1.36416(18) 0.79415(11) 0.0151(4) Uani 1 1 d U . .
C61 C 0.03630(17) 1.48646(16) 0.81199(10) 0.0151(4) Uani 1 1 d U B .
C62 C 0.04005(17) 1.56434(17) 0.76730(10) 0.0168(4) Uani 1 1 d U . .
H62A H 0.0549 1.5453 0.7246 0.020 Uiso 1 1 calc R . .
C63 C 0.02256(18) 1.66913(17) 0.78372(11) 0.0179(4) Uani 1 1 d U B .
C67 C 0.0296(2) 1.74938(19) 0.73401(11) 0.0246(5) Uani 1 1 d DU . .
F1 F 0.1083(7) 1.7248(9) 0.6847(5) 0.053(2) Uani 0.57(4) 1 d PDU B 1
F2 F 0.0489(13) 1.8411(7) 0.7536(7) 0.055(3) Uani 0.57(4) 1 d PDU B 1
F3 F -0.0595(8) 1.7674(12) 0.7152(8) 0.049(2) Uani 0.57(4) 1 d PDU B 1
F1A F -0.0673(11) 1.7795(18) 0.7278(13) 0.059(4) Uani 0.43(4) 1 d PDU B 2
F2A F 0.084(2) 1.7158(11) 0.6778(6) 0.077(5) Uani 0.43(4) 1 d PDU B 2
F3A F 0.0725(18) 1.8340(12) 0.7446(11) 0.057(4) Uani 0.43(4) 1 d PDU B 2
C64 C -0.00040(19) 1.70112(17) 0.84554(11) 0.0195(4) Uani 1 1 d U . .
H64A H -0.0131 1.7724 0.8566 0.023 Uiso 1 1 calc R B .
C65 C -0.00406(19) 1.62533(17) 0.89042(11) 0.0189(4) Uani 1 1 d U B .
C68 C -0.0270(2) 1.65297(18) 0.95823(12) 0.0265(5) Uani 1 1 d DU . .
F4 F 0.0519(12) 1.6197(18) 0.9842(10) 0.046(3) Uani 0.56(7) 1 d PDU B 1
F5 F -0.1139(11) 1.6074(16) 0.9912(6) 0.044(3) Uani 0.56(7) 1 d PDU B 1
F6 F -0.0482(17) 1.7541(7) 0.9716(9) 0.044(2) Uani 0.56(7) 1 d PDU B 1
F4A F -0.023(3) 1.7545(7) 0.9656(12) 0.057(4) Uani 0.44(7) 1 d PDU B 2
F5A F 0.0478(13) 1.6060(17) 0.9836(11) 0.032(2) Uani 0.44(7) 1 d PDU B 2
F6A F -0.1211(10) 1.626(2) 0.9920(6) 0.037(3) Uani 0.44(7) 1 d PDU B 2
C66 C 0.01473(18) 1.52078(17) 0.87413(10) 0.0177(4) Uani 1 1 d U . .
H66A H 0.0129 1.4710 0.9061 0.021 Uiso 1 1 calc R B .
C71 C 0.03546(17) 1.32613(16) 0.73240(10) 0.0155(4) Uani 1 1 d U C .
C72 C 0.09147(17) 1.24249(17) 0.69551(10) 0.0173(4) Uani 1 1 d U . .
H72A H 0.1555 1.2123 0.7041 0.021 Uiso 1 1 calc R . .
C73 C 0.05682(18) 1.20203(17) 0.64676(10) 0.0181(4) Uani 1 1 d U C .
C77 C 0.1184(2) 1.1094(2) 0.61110(12) 0.0257(5) Uani 1 1 d DU . .
F7 F 0.2238(7) 1.1135(19) 0.6022(10) 0.037(3) Uani 0.53(6) 1 d PDU C 1
F8 F 0.0971(18) 1.0224(11) 0.6438(9) 0.052(3) Uani 0.53(6) 1 d PDU C 1
F9 F 0.1008(13) 1.0955(15) 0.5557(6) 0.047(3) Uani 0.53(6) 1 d PDU C 1
F7A F 0.080(2) 1.0209(12) 0.6329(14) 0.063(4) Uani 0.47(6) 1 d PDU C 2
F8A F 0.1111(17) 1.114(2) 0.5518(5) 0.054(4) Uani 0.47(6) 1 d PDU C 2
F9A F 0.2222(9) 1.102(2) 0.6087(11) 0.033(3) Uani 0.47(6) 1 d PDU C 2
C74 C -0.03726(19) 1.24274(18) 0.63311(11) 0.0195(4) Uani 1 1 d U . .
H74A H -0.0603 1.2166 0.5993 0.023 Uiso 1 1 calc R C .
C75 C -0.09664(19) 1.32305(18) 0.67057(11) 0.0206(4) Uani 1 1 d U C .
C78 C -0.2015(2) 1.3645(2) 0.65928(14) 0.0322(6) Uani 1 1 d DU . .
F10 F -0.2741(12) 1.3907(15) 0.7111(6) 0.055(3) Uani 0.56(5) 1 d PDU C 1
F11 F -0.1851(14) 1.4519(10) 0.6250(7) 0.060(3) Uani 0.56(5) 1 d PDU C 1
F12 F -0.2408(15) 1.3033(16) 0.6241(13) 0.071(4) Uani 0.56(5) 1 d PDU C 1
F10A F -0.2019(16) 1.4384(14) 0.6183(7) 0.048(3) Uani 0.44(5) 1 d PDU C 2
F11A F -0.2522(15) 1.2844(11) 0.6446(12) 0.051(3) Uani 0.44(5) 1 d PDU C 2
F12A F -0.2715(15) 1.4027(13) 0.7121(6) 0.035(2) Uani 0.44(5) 1 d PDU C 2
C76 C -0.06046(18) 1.36466(17) 0.71867(11) 0.0180(4) Uani 1 1 d U . .
H76A H -0.1020 1.4206 0.7427 0.022 Uiso 1 1 calc R C .
C81 C 0.20034(17) 1.35244(16) 0.78611(10) 0.0159(4) Uani 1 1 d U D .
C82 C 0.27475(18) 1.35903(17) 0.72836(10) 0.0177(4) Uani 1 1 d U . .
H82A H 0.2495 1.3660 0.6917 0.021 Uiso 1 1 calc R . .
C83 C 0.38449(18) 1.35568(18) 0.72307(11) 0.0193(4) Uani 1 1 d U D .
C87 C 0.3921(2) 1.3368(2) 0.89164(13) 0.0294(5) Uani 1 1 d DU . .
F13 F 0.357(2) 1.2559(14) 0.9262(11) 0.054(3) Uani 0.51(6) 1 d PDU D 1
F14 F 0.3544(17) 1.4197(12) 0.9286(9) 0.043(3) Uani 0.51(6) 1 d PDU D 1
F15 F 0.4973(8) 1.331(2) 0.8820(12) 0.058(4) Uani 0.51(6) 1 d PDU D 1
F13A F 0.4954(8) 1.356(2) 0.8801(11) 0.048(3) Uani 0.49(6) 1 d PDU D 2
F14A F 0.387(3) 1.2418(12) 0.9155(14) 0.062(4) Uani 0.49(6) 1 d PDU D 2
F15A F 0.3389(17) 1.402(2) 0.9360(10) 0.048(4) Uani 0.49(6) 1 d PDU D 2
C84 C 0.42546(19) 1.34763(18) 0.77553(12) 0.0214(4) Uani 1 1 d U . .
H84A H 0.5004 1.3448 0.7719 0.026 Uiso 1 1 calc R D .
C85 C 0.35296(19) 1.34384(18) 0.83327(11) 0.0204(4) Uani 1 1 d U D .
C88 C 0.46229(19) 1.3570(2) 0.66014(12) 0.0247(5) Uani 1 1 d DU . .
F16 F 0.41556(14) 1.39112(17) 0.61487(8) 0.0412(4) Uani 1 1 d DU D .
F17 F 0.51065(15) 1.26365(14) 0.64239(9) 0.0414(4) Uani 1 1 d DU D .
F18 F 0.53995(13) 1.42005(13) 0.65867(8) 0.0310(3) Uani 1 1 d DU D .
C86 C 0.24282(18) 1.34553(17) 0.83867(11) 0.0185(4) Uani 1 1 d U . .
H86A H 0.1954 1.3419 0.8789 0.022 Uiso 1 1 calc R D .
C91 C 0.00863(17) 1.28786(17) 0.84860(10) 0.0161(4) Uani 1 1 d U E .
C92 C 0.05485(18) 1.18961(17) 0.85786(10) 0.0171(4) Uani 1 1 d U . .
H92A H 0.1254 1.1694 0.8342 0.021 Uiso 1 1 calc R . .
C93 C 0.00078(19) 1.12022(17) 0.90070(10) 0.0185(4) Uani 1 1 d U . .
C97 C 0.0563(2) 1.01644(19) 0.90624(12) 0.0248(5) Uani 1 1 d DU . .
F19 F -0.00688(14) 0.95182(13) 0.94274(9) 0.0357(4) Uani 1 1 d DU . .
F20 F 0.14270(13) 1.02166(12) 0.92967(8) 0.0302(3) Uani 1 1 d DU . .
F21 F 0.09430(16) 0.96853(12) 0.85034(8) 0.0358(4) Uani 1 1 d DU . .
C94 C -0.10126(19) 1.14740(19) 0.93736(10) 0.0203(4) Uani 1 1 d U . .
H94A H -0.1374 1.1012 0.9674 0.024 Uiso 1 1 calc R . .
C95 C -0.14893(18) 1.24412(19) 0.92876(10) 0.0194(4) Uani 1 1 d U E .
C98 C -0.2595(2) 1.2776(2) 0.96742(12) 0.0271(5) Uani 1 1 d DU . .
F22 F -0.2966(12) 1.2148(7) 1.0136(6) 0.058(3) Uani 0.52(4) 1 d PDU E 1
F23 F -0.3286(14) 1.292(2) 0.9327(8) 0.076(4) Uani 0.52(4) 1 d PDU E 1
F24 F -0.2618(13) 1.3703(7) 0.9930(7) 0.0369(18) Uani 0.52(4) 1 d PDU E 1
F22A F -0.3364(13) 1.2576(19) 0.9405(8) 0.062(4) Uani 0.48(4) 1 d PDU E 2
F23A F -0.2757(19) 1.3749(8) 0.9844(10) 0.060(4) Uani 0.48(4) 1 d PDU E 2
F24A F -0.2802(12) 1.2241(11) 1.0209(4) 0.055(3) Uani 0.48(4) 1 d PDU E 2
C96 C -0.09606(18) 1.31218(17) 0.88485(10) 0.0180(4) Uani 1 1 d U . .
H96A H -0.1319 1.3771 0.8793 0.022 Uiso 1 1 calc R E .
Cl1 Cl 0.4454(4) 0.9731(4) 0.9550(2) 0.0672(14) Uani 0.50 1 d PD F -1
C1M C 0.5154(5) 1.0590(5) 0.9870(3) 0.0413(14) Uani 0.50 1 d PD F -1
H1M1 H 0.5790 1.0771 0.9545 0.050 Uiso 0.50 1 calc PR F -1
H1M2 H 0.4689 1.1234 0.9998 0.050 Uiso 0.50 1 calc PR F -1
Cl2 Cl 0.5569(5) 1.0088(4) 1.05100(19) 0.0654(14) Uani 0.50 1 d PD F -1
C1X C 0.0608(9) 1.7989(7) 0.5377(6) 0.084(3) Uani 0.395(9) 1 d PG G 1
H1X1 H 0.0049 1.8445 0.5261 0.127 Uiso 0.395(9) 1 calc PR G 1
H1X2 H 0.1294 1.8054 0.5072 0.127 Uiso 0.395(9) 1 calc PR G 1
H1X3 H 0.0671 1.8187 0.5791 0.127 Uiso 0.395(9) 1 calc PR G 1
C2X C 0.0322(6) 1.6899(8) 0.5388(4) 0.084(3) Uani 0.395(9) 1 d PG G 1
H2X1 H 0.0200 1.6724 0.4980 0.101 Uiso 0.395(9) 1 calc PR G 1
H2X2 H -0.0356 1.6835 0.5708 0.101 Uiso 0.395(9) 1 calc PR G 1
C3X C 0.1178(5) 1.6130(7) 0.5526(4) 0.084(3) Uani 0.395(9) 1 d PG G 1
H3X1 H 0.1856 1.6198 0.5206 0.101 Uiso 0.395(9) 1 calc PR G 1
H3X2 H 0.1299 1.6308 0.5934 0.101 Uiso 0.395(9) 1 calc PR G 1
C4X C 0.0907(6) 1.5032(7) 0.5539(4) 0.084(3) Uani 0.395(9) 1 d PG G 1
H4X1 H 0.0825 1.4841 0.5123 0.101 Uiso 0.395(9) 1 calc PR G 1
H4X2 H 0.0211 1.4969 0.5843 0.101 Uiso 0.395(9) 1 calc PR G 1
C5X C 0.1750(8) 1.4272(8) 0.5710(4) 0.084(3) Uani 0.395(9) 1 d PG G 1
H5X1 H 0.1528 1.3567 0.5711 0.127 Uiso 0.395(9) 1 calc PR G 1
H5X2 H 0.1825 1.4445 0.6125 0.127 Uiso 0.395(9) 1 calc PR G 1
H5X3 H 0.2439 1.4317 0.5405 0.127 Uiso 0.395(9) 1 calc PR G 1
C1Y C 0.0398(9) 1.7838(5) 0.5380(6) 0.067(2) Uani 0.394(8) 1 d PG H 2
H1Y1 H 0.0560 1.8530 0.5482 0.101 Uiso 0.394(8) 1 calc PR H 2
H1Y2 H -0.0216 1.7622 0.5699 0.101 Uiso 0.394(8) 1 calc PR H 2
H1Y3 H 0.0226 1.7851 0.4974 0.101 Uiso 0.394(8) 1 calc PR H 2
C2Y C 0.1346(7) 1.7093(4) 0.5356(4) 0.067(2) Uani 0.394(8) 1 d PG H 2
H2Y1 H 0.1709 1.7294 0.5675 0.080 Uiso 0.394(8) 1 calc PR H 2
H2Y2 H 0.1857 1.7138 0.4943 0.080 Uiso 0.394(8) 1 calc PR H 2
C3Y C 0.1059(5) 1.5984(4) 0.5465(4) 0.067(2) Uani 0.394(8) 1 d PG H 2
H3Y1 H 0.0545 1.5943 0.5877 0.080 Uiso 0.394(8) 1 calc PR H 2
H3Y2 H 0.0695 1.5786 0.5146 0.080 Uiso 0.394(8) 1 calc PR H 2
C4Y C 0.1998(6) 1.5226(5) 0.5444(4) 0.067(2) Uani 0.394(8) 1 d PG H 2
H4Y1 H 0.2340 1.5400 0.5778 0.080 Uiso 0.394(8) 1 calc PR H 2
H4Y2 H 0.2529 1.5290 0.5040 0.080 Uiso 0.394(8) 1 calc PR H 2
C5Y C 0.1704(9) 1.4106(4) 0.5522(5) 0.067(2) Uani 0.394(8) 1 d PG H 2
H5Y1 H 0.2352 1.3647 0.5504 0.101 Uiso 0.394(8) 1 calc PR H 2
H5Y2 H 0.1381 1.3921 0.5187 0.101 Uiso 0.394(8) 1 calc PR H 2
H5Y3 H 0.1192 1.4031 0.5925 0.101 Uiso 0.394(8) 1 calc PR H 2
C1Z C 0.1343(16) 1.8480(11) 0.5009(7) 0.069(4) Uani 0.212(7) 1 d PG I 3
H1Z1 H 0.1007 1.9161 0.4941 0.103 Uiso 0.212(7) 1 calc PR I 3
H1Z2 H 0.1643 1.8127 0.4608 0.103 Uiso 0.212(7) 1 calc PR I 3
H1Z3 H 0.1918 1.8565 0.5216 0.103 Uiso 0.212(7) 1 calc PR I 3
C2Z C 0.0526(12) 1.7853(10) 0.5409(7) 0.069(4) Uani 0.212(7) 1 d PG I 3
H2Z1 H -0.0133 1.7925 0.5257 0.082 Uiso 0.212(7) 1 calc PR I 3
H2Z2 H 0.0344 1.8129 0.5840 0.082 Uiso 0.212(7) 1 calc PR I 3
C3Z C 0.0898(10) 1.6715(10) 0.5416(5) 0.069(4) Uani 0.212(7) 1 d PG I 3
H3Z1 H 0.1083 1.6442 0.4984 0.082 Uiso 0.212(7) 1 calc PR I 3
H3Z2 H 0.1558 1.6646 0.5567 0.082 Uiso 0.212(7) 1 calc PR I 3
C4Z C 0.0090(11) 1.6072(11) 0.5813(6) 0.069(4) Uani 0.212(7) 1 d PG I 3
H4Z1 H -0.0556 1.6110 0.5649 0.082 Uiso 0.212(7) 1 calc PR I 3
H4Z2 H -0.0123 1.6366 0.6241 0.082 Uiso 0.212(7) 1 calc PR I 3
C5Z C 0.0497(16) 1.4939(10) 0.5842(7) 0.069(4) Uani 0.212(7) 1 d PG I 3
H5Z1 H -0.0067 1.4559 0.6108 0.103 Uiso 0.212(7) 1 calc PR I 3
H5Z2 H 0.1127 1.4893 0.6014 0.103 Uiso 0.212(7) 1 calc PR I 3
H5Z3 H 0.0693 1.4638 0.5421 0.103 Uiso 0.212(7) 1 calc PR I 3

loop_
_atom_site_aniso_label
_atom_site_aniso_U_11
_atom_site_aniso_U_22
_atom_site_aniso_U_33
_atom_site_aniso_U_23
_atom_site_aniso_U_13
_atom_site_aniso_U_12
Mo1 0.01948(10) 0.01311(9) 0.01595(9) -0.00199(6) -0.00532(7) -0.00063(6)
O1 0.0373(10) 0.0230(8) 0.0200(8) -0.0027(6) -0.0133(7) -0.0037(7)
C3 0.0550(17) 0.0284(13) 0.0215(12) 0.0002(10) -0.0171(12) -0.0118(12)
C4 0.107(3) 0.0407(17) 0.0247(14) 0.0080(12) -0.0319(18) -0.0274(19)
F41 0.109(7) 0.033(3) 0.051(4) 0.019(2) -0.046(4) -0.035(3)
F42 0.172(12) 0.071(5) 0.025(3) 0.014(3) -0.048(6) -0.062(8)
F43 0.083(4) 0.053(6) 0.023(4) -0.001(3) -0.008(2) -0.035(3)
F41A 0.087(8) 0.072(6) 0.022(3) 0.008(3) -0.018(3) -0.052(4)
F42A 0.103(6) 0.067(10) 0.026(6) 0.001(5) -0.009(5) -0.059(5)
F43A 0.173(13) 0.030(4) 0.067(7) 0.023(3) -0.071(10) -0.031(6)
C5 0.068(2) 0.065(2) 0.0455(19) -0.0092(17) -0.0378(18) -0.0091(18)
F51 0.055(5) 0.064(4) 0.060(5) -0.014(3) -0.045(4) 0.010(3)
F52 0.095(11) 0.073(6) 0.064(6) 0.000(5) -0.062(8) -0.027(6)
F53 0.047(6) 0.095(7) 0.053(5) -0.011(5) -0.024(4) -0.017(5)
F51A 0.041(6) 0.121(9) 0.037(4) -0.017(5) -0.012(3) -0.025(7)
F52A 0.075(9) 0.108(7) 0.116(12) -0.051(7) -0.066(9) 0.021(7)
F53A 0.065(6) 0.071(6) 0.035(4) -0.005(3) -0.029(4) -0.029(4)
C6 0.070(2) 0.0303(14) 0.0240(13) -0.0059(11) -0.0126(14) -0.0138(14)
C1 0.0284(12) 0.0160(10) 0.0256(12) -0.0048(8) -0.0046(9) 0.0024(9)
C2 0.0260(12) 0.0207(11) 0.0272(12) -0.0060(9) -0.0008(10) 0.0022(9)
N1 0.0154(8) 0.0140(8) 0.0185(8) -0.0015(6) -0.0033(7) -0.0002(6)
C11 0.0141(9) 0.0194(10) 0.0181(10) -0.0028(8) -0.0039(8) -0.0007(7)
C12 0.0154(10) 0.0231(11) 0.0198(10) -0.0007(8) -0.0040(8) -0.0007(8)
C121 0.0202(10) 0.0210(11) 0.0232(11) 0.0032(8) -0.0073(9) -0.0023(8)
C122 0.0347(14) 0.0437(16) 0.0281(13) 0.0106(12) -0.0088(11) -0.0167(12)
C123 0.0303(13) 0.0246(13) 0.0478(17) -0.0035(11) -0.0188(12) 0.0045(10)
C13 0.0239(11) 0.0311(13) 0.0205(11) 0.0010(9) -0.0071(9) -0.0025(9)
C14 0.0279(12) 0.0383(14) 0.0220(11) -0.0041(10) -0.0110(10) -0.0058(11)
C15 0.0252(12) 0.0285(12) 0.0261(12) -0.0057(9) -0.0072(9) -0.0065(10)
C16 0.0185(10) 0.0212(11) 0.0214(10) -0.0042(8) -0.0041(8) -0.0021(8)
C161 0.0241(11) 0.0195(11) 0.0256(11) -0.0015(8) -0.0071(9) -0.0041(9)
C162 0.0373(15) 0.0230(12) 0.0419(16) -0.0086(11) -0.0134(12) -0.0011(11)
C163 0.0287(13) 0.0330(14) 0.0370(15) 0.0057(11) -0.0053(11) -0.0095(11)
O2 0.0223(8) 0.0171(8) 0.0254(8) -0.0044(6) -0.0106(7) 0.0035(6)
C21 0.0269(12) 0.0273(12) 0.0354(14) -0.0009(10) -0.0172(11) 0.0036(10)
C22 0.0267(13) 0.0250(13) 0.0477(17) 0.0001(11) -0.0140(12) 0.0080(10)
C23 0.0244(12) 0.0241(12) 0.0406(15) -0.0087(10) -0.0066(11) 0.0058(10)
C24 0.0243(11) 0.0206(11) 0.0300(12) -0.0094(9) -0.0083(10) 0.0030(9)
O3 0.0207(8) 0.0174(8) 0.0219(8) -0.0033(6) -0.0042(6) -0.0048(6)
C31 0.0196(10) 0.0245(11) 0.0229(11) -0.0029(9) -0.0026(9) -0.0010(9)
C32 0.0249(12) 0.0316(13) 0.0312(13) 0.0011(10) -0.0023(10) -0.0070(10)
C33 0.0237(12) 0.0298(13) 0.0388(15) -0.0011(11) -0.0096(11) -0.0091(10)
C34 0.0269(12) 0.0195(11) 0.0319(13) -0.0037(9) -0.0079(10) -0.0079(9)
O4 0.0303(9) 0.0183(8) 0.0221(8) 0.0008(6) -0.0023(7) -0.0038(7)
C41 0.0314(13) 0.0284(13) 0.0266(12) -0.0009(10) 0.0008(10) -0.0081(10)
C42 0.0489(18) 0.0318(14) 0.0282(14) 0.0004(11) 0.0017(12) -0.0163(13)
C43 0.0579(19) 0.0253(13) 0.0247(13) 0.0045(10) -0.0061(12) -0.0129(13)
C44 0.0437(15) 0.0197(11) 0.0262(12) 0.0040(9) -0.0081(11) -0.0031(10)
B1 0.0165(10) 0.0135(10) 0.0161(10) -0.0007(8) -0.0055(8) -0.0015(8)
C61 0.0131(9) 0.0148(9) 0.0183(9) -0.0003(7) -0.0056(7) -0.0007(7)
C62 0.0150(9) 0.0172(10) 0.0187(10) 0.0004(7) -0.0054(8) -0.0006(7)
C63 0.0181(10) 0.0161(10) 0.0211(10) 0.0033(8) -0.0078(8) -0.0013(8)
C67 0.0317(13) 0.0197(11) 0.0229(11) 0.0039(8) -0.0083(9) -0.0007(9)
F1 0.047(4) 0.056(4) 0.040(3) 0.030(3) 0.013(2) 0.007(2)
F2 0.121(8) 0.018(2) 0.036(3) 0.010(2) -0.032(4) -0.024(3)
F3 0.047(3) 0.065(4) 0.049(5) 0.035(3) -0.034(3) -0.021(3)
F1A 0.044(4) 0.069(7) 0.065(10) 0.040(6) -0.023(4) 0.008(4)
F2A 0.150(11) 0.027(4) 0.026(3) 0.006(3) 0.019(6) 0.031(6)
F3A 0.079(7) 0.050(6) 0.063(9) 0.035(4) -0.045(6) -0.044(5)
C64 0.0222(10) 0.0138(9) 0.0243(11) 0.0003(8) -0.0092(9) -0.0017(8)
C65 0.0241(11) 0.0158(10) 0.0185(10) -0.0014(8) -0.0086(8) -0.0019(8)
C68 0.0468(15) 0.0140(10) 0.0216(11) -0.0022(8) -0.0140(11) -0.0017(10)
F4 0.055(4) 0.056(8) 0.037(4) -0.012(5) -0.032(4) 0.006(4)
F5 0.056(4) 0.037(5) 0.029(3) -0.010(2) 0.011(3) -0.013(4)
F6 0.084(6) 0.020(3) 0.025(3) -0.0030(19) -0.010(3) 0.003(2)
F4A 0.141(13) 0.010(3) 0.027(6) -0.007(2) -0.034(8) -0.004(4)
F5A 0.055(5) 0.023(4) 0.025(5) 0.002(3) -0.023(4) -0.004(3)
F6A 0.043(3) 0.045(7) 0.019(3) -0.012(3) -0.007(3) 0.011(3)
C66 0.0206(10) 0.0153(9) 0.0185(10) 0.0009(7) -0.0076(8) -0.0011(8)
C71 0.0142(9) 0.0154(9) 0.0171(9) 0.0009(7) -0.0037(7) -0.0027(7)
C72 0.0148(9) 0.0179(10) 0.0193(10) -0.0006(8) -0.0044(8) -0.0011(7)
C73 0.0173(10) 0.0168(10) 0.0189(10) -0.0024(8) -0.0016(8) -0.0019(8)
C77 0.0244(11) 0.0250(12) 0.0260(12) -0.0074(9) -0.0034(9) 0.0003(9)
F7 0.020(3) 0.048(6) 0.037(4) -0.010(3) 0.002(3) 0.001(3)
F8 0.063(6) 0.018(4) 0.058(4) 0.002(4) 0.012(3) 0.007(3)
F9 0.050(4) 0.048(4) 0.053(4) -0.038(3) -0.036(4) 0.026(3)
F7A 0.057(7) 0.021(4) 0.088(9) -0.022(4) 0.031(6) -0.012(4)
F8A 0.053(5) 0.081(10) 0.026(3) -0.030(3) -0.010(3) 0.020(5)
F9A 0.027(4) 0.036(4) 0.037(5) -0.018(4) -0.014(4) 0.015(3)
C74 0.0209(10) 0.0182(10) 0.0216(10) -0.0023(8) -0.0085(8) -0.0036(8)
C75 0.0203(10) 0.0178(10) 0.0265(11) -0.0025(8) -0.0112(9) -0.0001(8)
C78 0.0314(13) 0.0291(13) 0.0429(15) -0.0146(11) -0.0249(12) 0.0087(10)
F10 0.021(3) 0.082(9) 0.062(5) -0.017(4) -0.016(3) 0.011(4)
F11 0.062(5) 0.052(4) 0.077(5) 0.004(3) -0.049(4) 0.023(3)
F12 0.057(6) 0.062(5) 0.114(9) -0.060(6) -0.070(6) 0.036(4)
F10A 0.040(5) 0.065(5) 0.044(4) 0.014(4) -0.027(4) 0.010(4)
F11A 0.037(3) 0.035(4) 0.097(9) -0.030(4) -0.047(5) 0.008(3)
F12A 0.027(5) 0.031(4) 0.052(5) -0.017(3) -0.022(3) 0.013(3)
C76 0.0185(10) 0.0148(9) 0.0222(10) -0.0025(8) -0.0079(8) -0.0003(7)
C81 0.0171(9) 0.0125(9) 0.0188(10) -0.0003(7) -0.0062(8) -0.0008(7)
C82 0.0172(10) 0.0171(10) 0.0198(10) -0.0012(8) -0.0062(8) -0.0026(8)
C83 0.0166(10) 0.0185(10) 0.0225(10) -0.0041(8) -0.0044(8) -0.0015(8)
C87 0.0281(13) 0.0352(14) 0.0298(13) 0.0003(10) -0.0170(10) -0.0011(10)
F13 0.080(8) 0.051(4) 0.048(5) 0.020(4) -0.042(5) -0.019(4)
F14 0.052(6) 0.047(4) 0.036(5) -0.015(3) -0.021(3) 0.002(3)
F15 0.030(3) 0.104(10) 0.042(5) -0.010(6) -0.022(3) 0.018(4)
F13A 0.027(3) 0.083(8) 0.043(4) 0.005(5) -0.025(3) -0.012(4)
F14A 0.107(12) 0.042(4) 0.061(9) 0.023(4) -0.063(8) -0.018(5)
F15A 0.036(4) 0.082(8) 0.029(4) -0.016(5) -0.020(3) 0.011(5)
C84 0.0180(10) 0.0194(10) 0.0292(12) -0.0032(8) -0.0105(9) -0.0001(8)
C85 0.0222(11) 0.0188(10) 0.0238(11) 0.0000(8) -0.0125(9) -0.0005(8)
C88 0.0180(10) 0.0294(12) 0.0255(11) -0.0062(9) -0.0025(9) -0.0036(9)
F16 0.0261(8) 0.0731(14) 0.0237(8) 0.0039(8) -0.0042(6) -0.0060(8)
F17 0.0408(10) 0.0309(9) 0.0430(10) -0.0117(7) 0.0066(8) 0.0006(7)
F18 0.0239(7) 0.0345(9) 0.0322(8) -0.0024(6) -0.0003(6) -0.0104(6)
C86 0.0192(10) 0.0172(10) 0.0199(10) 0.0008(8) -0.0069(8) -0.0005(8)
C91 0.0179(9) 0.0151(9) 0.0163(9) -0.0011(7) -0.0061(8) -0.0020(7)
C92 0.0188(10) 0.0162(10) 0.0166(9) -0.0009(7) -0.0042(8) -0.0028(8)
C93 0.0230(10) 0.0163(10) 0.0182(10) 0.0004(7) -0.0077(8) -0.0051(8)
C97 0.0287(12) 0.0186(11) 0.0272(12) 0.0051(9) -0.0065(10) -0.0051(9)
F19 0.0375(9) 0.0235(8) 0.0461(10) 0.0159(7) -0.0088(8) -0.0113(7)
F20 0.0274(8) 0.0278(8) 0.0366(9) 0.0098(6) -0.0107(7) -0.0016(6)
F21 0.0532(11) 0.0179(7) 0.0345(9) -0.0036(6) -0.0089(8) 0.0023(7)
C94 0.0233(11) 0.0231(11) 0.0160(10) 0.0011(8) -0.0055(8) -0.0098(8)
C95 0.0171(10) 0.0247(11) 0.0170(10) -0.0037(8) -0.0038(8) -0.0058(8)
C98 0.0196(11) 0.0368(14) 0.0229(11) -0.0054(10) -0.0005(9) -0.0059(10)
F22 0.034(4) 0.035(3) 0.081(6) 0.012(3) 0.030(4) -0.008(2)
F23 0.023(5) 0.155(12) 0.050(5) -0.039(6) -0.016(4) 0.020(5)
F24 0.025(3) 0.041(3) 0.039(3) -0.017(2) 0.003(2) 0.001(2)
F22A 0.016(2) 0.132(10) 0.037(4) -0.034(5) -0.004(2) -0.012(5)
F23A 0.034(6) 0.037(3) 0.090(10) -0.009(4) 0.021(5) -0.001(3)
F24A 0.044(5) 0.090(6) 0.019(3) 0.009(3) 0.010(3) 0.004(4)
C96 0.0173(10) 0.0180(10) 0.0198(10) -0.0024(8) -0.0063(8) -0.0017(8)
Cl1 0.0515(17) 0.060(2) 0.087(3) -0.036(2) -0.0060(18) -0.0127(14)
C1M 0.039(3) 0.036(3) 0.042(3) 0.001(3) 0.001(3) 0.001(3)
Cl2 0.089(3) 0.068(2) 0.0274(11) 0.0098(14) 0.0023(12) 0.0126(16)
C1X 0.051(3) 0.171(9) 0.031(2) 0.032(3) -0.008(2) -0.021(4)
C2X 0.051(3) 0.171(9) 0.031(2) 0.032(3) -0.008(2) -0.021(4)
C3X 0.051(3) 0.171(9) 0.031(2) 0.032(3) -0.008(2) -0.021(4)
C4X 0.051(3) 0.171(9) 0.031(2) 0.032(3) -0.008(2) -0.021(4)
C5X 0.051(3) 0.171(9) 0.031(2) 0.032(3) -0.008(2) -0.021(4)
C1Y 0.085(5) 0.047(3) 0.051(3) 0.014(2) 0.012(3) 0.003(3)
C2Y 0.085(5) 0.047(3) 0.051(3) 0.014(2) 0.012(3) 0.003(3)
C3Y 0.085(5) 0.047(3) 0.051(3) 0.014(2) 0.012(3) 0.003(3)
C4Y 0.085(5) 0.047(3) 0.051(3) 0.014(2) 0.012(3) 0.003(3)
C5Y 0.085(5) 0.047(3) 0.051(3) 0.014(2) 0.012(3) 0.003(3)
C1Z 0.079(7) 0.102(9) 0.025(4) -0.012(4) -0.015(4) 0.002(6)
C2Z 0.079(7) 0.102(9) 0.025(4) -0.012(4) -0.015(4) 0.002(6)
C3Z 0.079(7) 0.102(9) 0.025(4) -0.012(4) -0.015(4) 0.002(6)
C4Z 0.079(7) 0.102(9) 0.025(4) -0.012(4) -0.015(4) 0.002(6)
C5Z 0.079(7) 0.102(9) 0.025(4) -0.012(4) -0.015(4) 0.002(6)

loop_
_atom_type_symbol
_atom_type_description
_atom_type_scat_dispersion_real
_atom_type_scat_dispersion_imag
_atom_type_scat_source
C C 0.0033 0.0016 'International Tables Vol C Tables 4.2.6.8 and 6.1.1.4'
H H 0.0000 0.0000 'International Tables Vol C Tables 4.2.6.8 and 6.1.1.4'
B B 0.0013 0.0007 'International Tables Vol C Tables 4.2.6.8 and 6.1.1.4'
N N 0.0061 0.0033 'International Tables Vol C Tables 4.2.6.8 and 6.1.1.4'
O O 0.0106 0.0060 'International Tables Vol C Tables 4.2.6.8 and 6.1.1.4'
F F 0.0171 0.0103 'International Tables Vol C Tables 4.2.6.8 and 6.1.1.4'
Mo Mo -1.6832 0.6857 'International Tables Vol C Tables 4.2.6.8 and 6.1.1.4'
Cl Cl 0.1484 0.1585 'International Tables Vol C Tables 4.2.6.8 and 6.1.1.4'

loop_
_geom_angle_atom_site_label_1
_geom_angle_atom_site_label_2
_geom_angle_atom_site_label_3
_geom_angle
N1 Mo1 O1 175.71(8)
N1 Mo1 O3 92.38(8)
O1 Mo1 O3 85.05(7)
N1 Mo1 O4 95.07(8)
O1 Mo1 O4 86.35(7)
O3 Mo1 O4 160.74(7)
N1 Mo1 C1 93.77(9)
O1 Mo1 C1 89.19(9)
O3 Mo1 C1 80.35(8)
O4 Mo1 C1 116.75(8)
N1 Mo1 C2 92.60(9)
O1 Mo1 C2 91.63(9)
O3 Mo1 C2 117.38(8)
O4 Mo1 C2 80.04(8)
C1 Mo1 C2 37.04(10)
N1 Mo1 O2 92.77(7)
O1 Mo1 O2 83.39(7)
O3 Mo1 O2 79.31(6)
O4 Mo1 O2 82.60(7)
C1 Mo1 O2 158.86(8)
C2 Mo1 O2 162.21(9)
C3 O1 Mo1 157.7(2)
O1 C3 C6 114.4(2)
O1 C3 C5 108.6(3)
C6 C3 C5 107.8(3)
O1 C3 C4 108.3(2)
C6 C3 C4 107.8(3)
C5 C3 C4 109.9(3)
F42A C4 F43 12.0(18)
F42A C4 F41 94.7(16)
F43 C4 F41 105.7(9)
F42A C4 F41A 106.2(13)
F43 C4 F41A 97.5(13)
F41 C4 F41A 109.4(18)
F42A C4 F43A 110.4(13)
F43 C4 F43A 121.8(17)
F41 C4 F43A 16.7(16)
F41A C4 F43A 108.6(13)
F42A C4 F42 120.5(17)
F43 C4 F42 111.8(13)
F41 C4 F42 104.6(10)
F41A C4 F42 14.3(16)
F43A C4 F42 100.0(16)
F42A C4 C3 111.3(16)
F43 C4 C3 109.3(11)
F41 C4 C3 117.0(9)
F41A C4 C3 115.7(11)
F43A C4 C3 104.5(15)
F42 C4 C3 108.4(11)
F52A C5 F53 86.8(16)
F52A C5 F53A 110.3(13)
F53 C5 F53A 116.0(17)
F52A C5 F52 105.9(17)
F53 C5 F52 105.3(12)
F53A C5 F52 12(2)
F52A C5 F51A 102.6(12)
F53 C5 F51A 16.3(14)
F53A C5 F51A 106.0(12)
F52 C5 F51A 96.9(18)
F52A C5 F51 20.0(17)
F53 C5 F51 106.2(9)
F53A C5 F51 105.0(15)
F52 C5 F51 104.8(11)
F51A C5 F51 122.3(12)
F52A C5 C3 122.1(14)
F53 C5 C3 112.9(12)
F53A C5 C3 108.0(11)
F52 C5 C3 118.5(14)
F51A C5 C3 106.6(14)
F51 C5 C3 108.3(7)
C2 C1 Mo1 71.76(14)
C1 C2 Mo1 71.20(14)
C11 N1 Mo1 178.17(16)
N1 C11 C16 119.7(2)
N1 C11 C12 119.7(2)
C16 C11 C12 120.6(2)
C13 C12 C11 118.2(2)
C13 C12 C121 118.6(2)
C11 C12 C121 123.1(2)
C12 C121 C122 112.3(2)
C12 C121 C123 109.8(2)
C122 C121 C123 110.5(2)
C14 C13 C12 121.7(2)
C15 C14 C13 119.5(2)
C14 C15 C16 121.9(2)
C15 C16 C11 118.2(2)
C15 C16 C161 118.5(2)
C11 C16 C161 123.3(2)
C16 C161 C163 110.7(2)
C16 C161 C162 111.8(2)
C163 C161 C162 108.8(2)
C24 O2 C21 110.16(18)
C24 O2 Mo1 124.12(14)
C21 O2 Mo1 125.19(14)
O2 C21 C22 104.8(2)
C21 C22 C23 103.5(2)
C24 C23 C22 102.1(2)
O2 C24 C23 104.9(2)
C34 O3 C31 109.38(18)
C34 O3 Mo1 127.41(14)
C31 O3 Mo1 123.03(14)
O3 C31 C32 105.3(2)
C31 C32 C33 102.7(2)
C34 C33 C32 101.8(2)
O3 C34 C33 103.7(2)
C44 O4 C41 109.0(2)
C44 O4 Mo1 123.64(16)
C41 O4 Mo1 127.37(15)
O4 C41 C42 105.0(2)
C43 C42 C41 102.6(2)
C42 C43 C44 101.7(2)
O4 C44 C43 104.6(2)
C61 B1 C71 113.99(17)
C61 B1 C91 111.97(18)
C71 B1 C91 102.85(17)
C61 B1 C81 103.88(17)
C71 B1 C81 113.02(18)
C91 B1 C81 111.40(17)
C62 C61 C66 115.68(19)
C62 C61 B1 123.28(19)
C66 C61 B1 120.57(18)
C63 C62 C61 122.0(2)
C64 C63 C62 121.3(2)
C64 C63 C67 118.9(2)
C62 C63 C67 119.8(2)
F1 C67 F3A 92.5(12)
F1 C67 F1A 120.5(13)
F3A C67 F1A 106.2(11)
F1 C67 F3 107.9(8)
F3A C67 F3 113.7(12)
F1A C67 F3 13.5(17)
F1 C67 F2A 17.8(13)
F3A C67 F2A 106.2(10)
F1A C67 F2A 104.9(11)
F3 C67 F2A 91.7(14)
F1 C67 F2 106.0(7)
F3A C67 F2 14.1(14)
F1A C67 F2 95.4(13)
F3 C67 F2 104.8(9)
F2A C67 F2 118.6(11)
F1 C67 C63 111.8(5)
F3A C67 C63 114.8(10)
F1A C67 C63 110.0(10)
F3 C67 C63 113.9(7)
F2A C67 C63 114.0(6)
F2 C67 C63 111.8(7)
C65 C64 C63 117.6(2)
C64 C65 C66 121.2(2)
C64 C65 C68 121.2(2)
C66 C65 C68 117.6(2)
F6A C68 F4 111.0(12)
F6A C68 F4A 108.2(12)
F4 C68 F4A 98.6(15)
F6A C68 F5A 106.6(10)
F4 C68 F5A 8.2(17)
F4A C68 F5A 106.7(12)
F6A C68 F6 95.0(13)
F4 C68 F6 106.7(11)
F4A C68 F6 13.5(17)
F5A C68 F6 114.4(15)
F6A C68 F5 10.7(15)
F4 C68 F5 104.8(9)
F4A C68 F5 118.4(15)
F5A C68 F5 99.4(12)
F6 C68 F5 105.3(8)
F6A C68 C65 114.2(8)
F4 C68 C65 113.1(10)
F4A C68 C65 110.5(11)
F5A C68 C65 110.4(12)
F6 C68 C65 115.3(8)
F5 C68 C65 110.8(6)
C65 C66 C61 122.2(2)
C72 C71 C76 115.8(2)
C72 C71 B1 121.68(19)
C76 C71 B1 121.87(19)
C73 C72 C71 122.6(2)
C74 C73 C72 120.7(2)
C74 C73 C77 119.7(2)
C72 C73 C77 119.5(2)
F9 C77 F7A 93.5(16)
F9 C77 F9A 111.8(13)
F7A C77 F9A 107.7(12)
F9 C77 F7 106.7(10)
F7A C77 F7 115.8(17)
F9A C77 F7 9(2)
F9 C77 F8A 12.4(17)
F7A C77 F8A 105.9(11)
F9A C77 F8A 106.2(11)
F7 C77 F8A 99.8(14)
F9 C77 F8 107.8(9)
F7A C77 F8 15.8(17)
F9A C77 F8 95.6(16)
F7 C77 F8 104.2(11)
F8A C77 F8 120.0(14)
F9 C77 C73 114.9(7)
F7A C77 C73 112.9(11)
F9A C77 C73 114.1(10)
F7 C77 C73 111.8(10)
F8A C77 C73 109.5(9)
F8 C77 C73 110.8(10)
C73 C74 C75 117.9(2)
C74 C75 C76 121.1(2)
C74 C75 C78 119.1(2)
C76 C75 C78 119.7(2)
F10A C78 F10 109.1(12)
F10A C78 F12 89.1(10)
F10 C78 F12 110.7(11)
F10A C78 F11A 109.3(8)
F10 C78 F11A 95.8(13)
F12 C78 F11A 21.8(11)
F10A C78 F12A 104.4(10)
F10 C78 F12A 6.8(15)
F12 C78 F12A 116.1(14)
F11A C78 F12A 102.2(11)
F10A C78 F11 14.9(11)
F10 C78 F11 106.8(9)
F12 C78 F11 103.5(9)
F11A C78 F11 124.1(8)
F12A C78 F11 100.9(11)
F10A C78 C75 118.7(9)
F10 C78 C75 112.8(9)
F12 C78 C75 114.2(7)
F11A C78 C75 108.7(8)
F12A C78 C75 112.3(9)
F11 C78 C75 108.2(8)
C75 C76 C71 121.8(2)
C82 C81 C86 116.1(2)
C82 C81 B1 122.98(19)
C86 C81 B1 120.63(19)
C83 C82 C81 122.0(2)
C82 C83 C84 121.2(2)
C82 C83 C88 120.6(2)
C84 C83 C88 118.2(2)
F15 C87 F15A 115.1(15)
F15 C87 F13 107.7(11)
F15A C87 F13 91.3(14)
F15 C87 F14A 91.9(14)
F15A C87 F14A 107.5(10)
F13 C87 F14A 18.7(14)
F15 C87 F13A 14.1(17)
F15A C87 F13A 106.6(11)
F13 C87 F13A 120.4(14)
F14A C87 F13A 105.5(11)
F15 C87 F14 106.1(11)
F15A C87 F14 14.3(16)
F13 C87 F14 105.0(10)
F14A C87 F14 120.2(15)
F13A C87 F14 95.6(15)
F15 C87 C85 114.4(12)
F15A C87 C85 113.8(9)
F13 C87 C85 111.9(12)
F14A C87 C85 111.8(12)
F13A C87 C85 111.2(11)
F14 C87 C85 111.1(9)
C85 C84 C83 117.7(2)
C84 C85 C86 121.3(2)
C84 C85 C87 120.2(2)
C86 C85 C87 118.5(2)
F17 C88 F18 106.7(2)
F17 C88 F16 106.9(2)
F18 C88 F16 105.2(2)
F17 C88 C83 112.3(2)
F18 C88 C83 112.4(2)
F16 C88 C83 112.8(2)
C85 C86 C81 121.7(2)
C92 C91 C96 115.7(2)
C92 C91 B1 121.19(19)
C96 C91 B1 122.84(19)
C93 C92 C91 122.3(2)
C94 C93 C92 120.9(2)
C94 C93 C97 121.0(2)
C92 C93 C97 118.2(2)
F19 C97 F21 106.6(2)
F19 C97 F20 106.5(2)
F21 C97 F20 105.1(2)
F19 C97 C93 113.3(2)
F21 C97 C93 112.1(2)
F20 C97 C93 112.7(2)
C95 C94 C93 117.9(2)
C94 C95 C96 121.2(2)
C94 C95 C98 120.1(2)
C96 C95 C98 118.8(2)
F23A C98 F22 112.6(11)
F23A C98 F23 90.7(12)
F22 C98 F23 109.7(9)
F23A C98 F22A 107.2(11)
F22 C98 F22A 91.0(10)
F23 C98 F22A 21.0(13)
F23A C98 F24 12.8(14)
F22 C98 F24 106.4(8)
F23 C98 F24 103.4(10)
F22A C98 F24 119.3(13)
F23A C98 F24A 105.2(9)
F22 C98 F24A 14.1(10)
F23 C98 F24A 122.8(11)
F22A C98 F24A 104.8(8)
F24 C98 F24A 96.8(10)
F23A C98 C95 115.7(10)
F22 C98 C95 114.2(6)
F23 C98 C95 111.5(9)
F22A C98 C95 113.3(9)
F24 C98 C95 111.0(8)
F24A C98 C95 109.8(7)
C95 C96 C91 122.0(2)
Cl2 C1M Cl1 113.2(5)
C1X C2X C3X 113.1
C4X C3X C2X 114.0
C3X C4X C5X 113.4
C1Y C2Y C3Y 113.1
C4Y C3Y C2Y 114.0
C3Y C4Y C5Y 113.4
C1Z C2Z C3Z 113.1
C4Z C3Z C2Z 114.0
C3Z C4Z C5Z 113.4

loop_
_geom_bond_atom_site_label_1
_geom_bond_atom_site_label_2
_geom_bond_distance
Mo1 N1 1.7558(19)
Mo1 O1 2.0196(17)
Mo1 O3 2.2013(17)
Mo1 O4 2.2051(17)
Mo1 C1 2.213(2)
Mo1 C2 2.220(2)
Mo1 O2 2.2499(16)
O1 C3 1.381(3)
C3 C6 1.526(4)
C3 C5 1.531(5)
C3 C4 1.548(5)
C4 F42A 1.326(11)
C4 F43 1.339(9)
C4 F41 1.340(9)
C4 F41A 1.347(11)
C4 F43A 1.352(11)
C4 F42 1.354(8)
C5 F52A 1.339(10)
C5 F53 1.343(10)
C5 F53A 1.346(9)
C5 F52 1.346(10)
C5 F51A 1.359(11)
C5 F51 1.366(9)
C1 C2 1.408(4)
N1 C11 1.397(3)
C11 C16 1.421(3)
C11 C12 1.422(3)
C12 C13 1.393(3)
C12 C121 1.519(3)
C121 C122 1.539(4)
C121 C123 1.540(4)
C13 C14 1.392(4)
C14 C15 1.382(4)
C15 C16 1.395(3)
C16 C161 1.513(3)
C161 C163 1.540(4)
C161 C162 1.541(4)
O2 C24 1.460(3)
O2 C21 1.467(3)
C21 C22 1.528(4)
C22 C23 1.528(4)
C23 C24 1.516(4)
O3 C34 1.461(3)
O3 C31 1.464(3)
C31 C32 1.521(4)
C32 C33 1.522(4)
C33 C34 1.511(4)
O4 C44 1.470(3)
O4 C41 1.472(3)
C41 C42 1.529(4)
C42 C43 1.515(5)
C43 C44 1.520(4)
B1 C61 1.637(3)
B1 C71 1.637(3)
B1 C91 1.640(3)
B1 C81 1.644(3)
C61 C62 1.402(3)
C61 C66 1.406(3)
C62 C63 1.397(3)
C63 C64 1.389(3)
C63 C67 1.499(3)
C67 F1 1.316(7)
C67 F3A 1.317(10)
C67 F1A 1.323(10)
C67 F3 1.325(8)
C67 F2A 1.327(9)
C67 F2 1.334(7)
C64 C65 1.386(3)
C65 C66 1.394(3)
C65 C68 1.500(3)
C68 F6A 1.331(10)
C68 F4 1.334(9)
C68 F4A 1.335(9)
C68 F5A 1.340(10)
C68 F6 1.340(9)
C68 F5 1.354(8)
C71 C72 1.403(3)
C71 C76 1.403(3)
C72 C73 1.393(3)
C73 C74 1.389(3)
C73 C77 1.502(3)
C77 F9 1.321(9)
C77 F7A 1.325(10)
C77 F9A 1.326(10)
C77 F7 1.333(9)
C77 F8A 1.343(9)
C77 F8 1.344(8)
C74 C75 1.392(3)
C75 C76 1.398(3)
C75 C78 1.498(3)
C78 F10A 1.313(9)
C78 F10 1.317(9)
C78 F12 1.332(8)
C78 F11A 1.356(9)
C78 F12A 1.359(10)
C78 F11 1.359(9)
C81 C82 1.403(3)
C81 C86 1.407(3)
C82 C83 1.392(3)
C83 C84 1.394(3)
C83 C88 1.503(3)
C87 F15 1.320(10)
C87 F15A 1.321(10)
C87 F13 1.334(10)
C87 F14A 1.335(10)
C87 F13A 1.341(9)
C87 F14 1.342(9)
C87 C85 1.503(3)
C84 C85 1.388(4)
C85 C86 1.398(3)
C88 F17 1.334(3)
C88 F18 1.339(3)
C88 F16 1.350(3)
C91 C92 1.399(3)
C91 C96 1.404(3)
C92 C93 1.397(3)
C93 C94 1.386(3)
C93 C97 1.493(3)
C97 F19 1.337(3)
C97 F21 1.352(3)
C97 F20 1.353(3)
C94 C95 1.386(3)
C95 C96 1.392(3)
C95 C98 1.505(3)
C98 F23A 1.307(10)
C98 F22 1.320(8)
C98 F23 1.321(9)
C98 F22A 1.325(9)
C98 F24 1.331(8)
C98 F24A 1.346(8)
Cl1 C1M 1.750(7)
C1M Cl2 1.743(7)
C1X C2X 1.4889
C2X C3X 1.5161
C3X C4X 1.4922
C4X C5X 1.5271
C1Y C2Y 1.4889
C2Y C3Y 1.5161
C3Y C4Y 1.4921
C4Y C5Y 1.5271
C1Z C2Z 1.4889
C2Z C3Z 1.5161
C3Z C4Z 1.4922
C4Z C5Z 1.5271
